data_8100278
loop_
_publ_author_name
'Sobarzo-S\'anchez, Eduardo'
'Cassels, Bruce K.'
'Castedo, Luis'
'Valencia-Matarranz, Laura'

_publ_section_title
;
Crystal structure of 3-[(3-oxo-1,3-dihydro-isobenzofuran-1-yl)-phenethyl-
amino]-2-phenethyl-2,3-dihydro-isoindol-1-one, C~32~H~28~N~2~O~3~
;
_journal_issue 1
_journal_name_full 'Zeitschrift f\"ur Kristallographie - New Crystal Structures'
_journal_page_first 81
_journal_page_last 82
_journal_volume 218
_journal_year 2003
_chemical_formula_structural 'C32 H28 N2 O3'
_chemical_formula_sum 'C32 H28 N2 O3'
_chemical_formula_weight 488.56
_space_group_IT_number 2
_symmetry_cell_setting triclinic
_symmetry_space_group_name_Hall '-P 1'
_symmetry_space_group_name_H-M 'P -1'
_cell_angle_alpha 80.69(3)
_cell_angle_beta 73.714(19)
_cell_angle_gamma 84.131(19)
_cell_formula_units_Z 2
_cell_length_a 8.648(8)
_cell_length_b 10.274(10)
_cell_length_c 15.309(16)
_cell_measurement_temperature 293(2)
_cell_volume 1286(2)
_diffrn_ambient_temperature 293(2)
_exptl_crystal_density_diffrn 1.262
_cod_database_code 8100278

loop_
_symmetry_equiv_pos_as_xyz
'x, y, z'
'-x, -y, -z'

loop_
_atom_site_label
_atom_site_type_symbol
_atom_site_fract_x
_atom_site_fract_y
_atom_site_fract_z
_atom_site_U_iso_or_equiv
_atom_site_adp_type
_atom_site_occupancy
_atom_site_symmetry_multiplicity
_atom_site_Wyckoff_symbol
_atom_site_calc_flag
_atom_site_refinement_flags
_atom_site_disorder_assembly
_atom_site_disorder_group
C1 C 0.3413(8) 0.6487(7) 0.1287(4) 0.0558(19) Uani 1 2 i d . . .
C2 C 0.4194(7) 0.5574(5) 0.1904(4) 0.0460(15) Uani 1 2 i d . . .
C3 C 0.5260(8) 0.4489(6) 0.1708(5) 0.0590(19) Uani 1 2 i d . . .
H3 H 0.5610 0.4255 0.1119 0.071 Uiso 1 2 i calc R . .
C4 C 0.5785(9) 0.3759(8) 0.2442(6) 0.075(2) Uani 1 2 i d . . .
H4 H 0.6462 0.3003 0.2345 0.090 Uiso 1 2 i calc R . .
C5 C 0.5315(9) 0.4145(7) 0.3299(5) 0.064(2) Uani 1 2 i d . . .
H5 H 0.5674 0.3637 0.3773 0.076 Uiso 1 2 i calc R . .
C6 C 0.4310(8) 0.5284(6) 0.3481(4) 0.0595(19) Uani 1 2 i d . . .
H6 H 0.4017 0.5548 0.4061 0.071 Uiso 1 2 i calc R . .
C7 C 0.3764(7) 0.6005(6) 0.2761(4) 0.0444(15) Uani 1 2 i d . . .
C8 C 0.2671(7) 0.7254(5) 0.2753(4) 0.0400(14) Uani 1 2 i d . . .
H8 H 0.3230 0.7994 0.2828 0.048 Uiso 1 2 i calc R . .
C9 C 0.1670(8) 0.8579(6) 0.1431(4) 0.0473(16) Uani 1 2 i d . . .
H9A H 0.0707 0.8812 0.1897 0.057 Uiso 1 2 i calc R . .
H9B H 0.1334 0.8366 0.0920 0.057 Uiso 1 2 i calc R . .
C10 C 0.2707(8) 0.9760(7) 0.1102(5) 0.0626(19) Uani 1 2 i d . . .
H10A H 0.3285 0.9812 0.1553 0.075 Uiso 1 2 i calc R . .
H10B H 0.3503 0.9610 0.0534 0.075 Uiso 1 2 i calc R . .
C11 C 0.1811(9) 1.1066(6) 0.0940(4) 0.0553(18) Uani 1 2 i d . . .
C12 C 0.0205(8) 1.1153(6) 0.0886(4) 0.0525(17) Uani 1 2 i d . . .
H12 H -0.0297 1.0384 0.0912 0.063 Uiso 1 2 i calc R . .
C13 C -0.0640(11) 1.2363(9) 0.0796(5) 0.085(3) Uani 1 2 i d . . .
H13 H -0.1701 1.2410 0.0761 0.101 Uiso 1 2 i calc R . .
C14 C 0.0135(16) 1.3533(10) 0.0757(6) 0.098(4) Uani 1 2 i d . . .
H14 H -0.0417 1.4356 0.0706 0.117 Uiso 1 2 i calc R . .
C15 C 0.1629(16) 1.3437(8) 0.0792(6) 0.094(3) Uani 1 2 i d . . .
H15 H 0.2128 1.4207 0.0766 0.113 Uiso 1 2 i calc R . .
C16 C 0.2512(11) 1.2235(7) 0.0867(5) 0.073(2) Uani 1 2 i d . . .
H16 H 0.3589 1.2222 0.0867 0.088 Uiso 1 2 i calc R . .
C17 C 0.0250(8) 0.5978(7) 0.3618(5) 0.0611(19) Uani 1 2 i d . . .
H17A H 0.0556 0.5421 0.4125 0.073 Uiso 1 2 i calc R . .
H17B H 0.0620 0.5519 0.3084 0.073 Uiso 1 2 i calc R . .
C18 C -0.1588(8) 0.6170(8) 0.3859(5) 0.066(2) Uani 1 2 i d . . .
H18A H -0.1972 0.6512 0.4442 0.080 Uiso 1 2 i calc R . .
H18B H -0.2036 0.5318 0.3935 0.080 Uiso 1 2 i calc R . .
C19 C -0.2212(8) 0.7114(8) 0.3131(5) 0.064(2) Uani 1 2 i d . . .
C20 C -0.1973(9) 0.6723(9) 0.2276(5) 0.079(2) Uani 1 2 i d . . .
H20 H -0.1493 0.5894 0.2159 0.095 Uiso 1 2 i calc R . .
C21 C -0.2463(11) 0.7594(12) 0.1594(6) 0.093(3) Uani 1 2 i d . . .
H21 H -0.2288 0.7348 0.1013 0.112 Uiso 1 2 i calc R . .
C22 C -0.3199(10) 0.8808(13) 0.1765(7) 0.100(3) Uani 1 2 i d . . .
H22 H -0.3523 0.9372 0.1301 0.119 Uiso 1 2 i calc R . .
C23 C -0.3467(9) 0.9204(10) 0.2615(8) 0.097(3) Uani 1 2 i d . . .
H23 H -0.3955 1.0031 0.2729 0.117 Uiso 1 2 i calc R . .
C24 C -0.2973(9) 0.8306(9) 0.3322(5) 0.073(2) Uani 1 2 i d . . .
H24 H -0.3170 0.8536 0.3909 0.088 Uiso 1 2 i calc R . .
C25 C 0.2824(9) 0.8528(7) 0.4802(4) 0.0577(18) Uani 1 2 i d . . .
C26 C 0.2311(8) 0.9727(7) 0.4246(4) 0.0527(18) Uani 1 2 i d . . .
C27 C 0.2829(9) 1.1007(8) 0.4096(4) 0.0613(19) Uani 1 2 i d . . .
H27 H 0.3638 1.1213 0.4334 0.074 Uiso 1 2 i calc R . .
C28 C 0.2083(10) 1.1949(7) 0.3580(5) 0.067(2) Uani 1 2 i d . . .
H28 H 0.2408 1.2810 0.3449 0.081 Uiso 1 2 i calc R . .
C29 C 0.0843(9) 1.1626(8) 0.3250(4) 0.066(2) Uani 1 2 i d . . .
H29 H 0.0324 1.2288 0.2924 0.079 Uiso 1 2 i calc R . .
C30 C 0.0371(9) 1.0363(7) 0.3393(4) 0.062(2) Uani 1 2 i d . . .
H30 H -0.0436 1.0150 0.3156 0.074 Uiso 1 2 i calc R . .
C31 C 0.1135(8) 0.9409(6) 0.3902(4) 0.0483(16) Uani 1 2 i d . . .
C32 C 0.0843(8) 0.7949(7) 0.4164(4) 0.0533(18) Uani 1 2 i d . . .
H32 H -0.0255 0.7854 0.4565 0.064 Uiso 1 2 i calc R . .
N1 N 0.2511(7) 0.7415(5) 0.1811(3) 0.0528(15) Uani 1 2 i d . . .
N2 N 0.1057(6) 0.7199(5) 0.3428(3) 0.0431(13) Uani 1 2 i d . . .
O1 O 0.3599(6) 0.6523(5) 0.0459(3) 0.0703(15) Uani 1 2 i d . . .
O2 O 0.2029(6) 0.7492(5) 0.4734(3) 0.0629(14) Uani 1 2 i d . . .
O3 O 0.3787(6) 0.8402(6) 0.5247(3) 0.0847(18) Uani 1 2 i d . . .

loop_
_atom_site_aniso_label
_atom_site_aniso_U_11
_atom_site_aniso_U_22
_atom_site_aniso_U_33
_atom_site_aniso_U_23
_atom_site_aniso_U_13
_atom_site_aniso_U_12
C1 0.060(4) 0.063(4) 0.049(4) -0.024(3) -0.022(3) 0.019(4)
C2 0.051(4) 0.029(3) 0.052(4) 0.004(3) -0.007(3) -0.006(3)
C3 0.067(5) 0.040(4) 0.063(4) -0.004(3) -0.008(4) -0.003(3)
C4 0.068(5) 0.067(5) 0.086(6) -0.014(4) -0.022(4) 0.025(4)
C5 0.063(5) 0.052(4) 0.079(5) 0.009(4) -0.032(4) -0.006(4)
C6 0.066(5) 0.064(4) 0.045(4) -0.004(3) -0.017(3) 0.013(4)
C7 0.048(4) 0.044(4) 0.036(3) 0.001(3) -0.008(3) 0.006(3)
C8 0.044(4) 0.037(3) 0.038(3) -0.003(3) -0.010(3) -0.007(3)
C9 0.054(4) 0.052(4) 0.033(3) -0.002(3) -0.013(3) 0.011(3)
C10 0.049(4) 0.066(5) 0.061(4) 0.007(3) -0.010(3) 0.008(4)
C11 0.075(5) 0.046(4) 0.040(4) 0.007(3) -0.019(3) 0.007(4)
C12 0.052(4) 0.044(4) 0.053(4) 0.005(3) -0.009(3) -0.001(3)
C13 0.093(6) 0.088(7) 0.059(5) -0.002(4) -0.020(4) 0.041(6)
C14 0.147(10) 0.069(7) 0.060(5) 0.003(4) -0.023(6) 0.040(7)
C15 0.161(11) 0.048(5) 0.073(6) 0.005(4) -0.037(6) -0.009(6)
C16 0.104(6) 0.063(5) 0.053(4) 0.009(4) -0.028(4) -0.009(5)
C17 0.062(5) 0.073(5) 0.048(4) -0.008(3) -0.015(3) -0.001(4)
C18 0.063(5) 0.085(5) 0.050(4) -0.003(4) -0.010(3) -0.024(4)
C19 0.046(4) 0.102(6) 0.045(4) -0.006(4) -0.011(3) -0.015(4)
C20 0.063(5) 0.122(7) 0.053(5) -0.013(5) -0.017(4) -0.003(5)
C21 0.063(6) 0.152(9) 0.064(6) -0.007(6) -0.011(4) -0.030(6)
C22 0.045(5) 0.172(11) 0.076(7) 0.026(7) -0.025(5) -0.025(6)
C23 0.046(5) 0.119(8) 0.122(9) -0.010(7) -0.024(5) 0.009(5)
C24 0.045(4) 0.105(7) 0.067(5) -0.020(5) -0.003(4) -0.014(4)
C25 0.062(5) 0.074(5) 0.042(4) -0.019(3) -0.018(3) 0.006(4)
C26 0.050(4) 0.071(5) 0.035(3) -0.015(3) -0.011(3) 0.018(4)
C27 0.061(5) 0.078(5) 0.050(4) -0.029(4) -0.016(3) 0.006(4)
C28 0.088(6) 0.061(5) 0.048(4) -0.017(4) -0.010(4) 0.008(4)
C29 0.079(5) 0.068(5) 0.046(4) -0.017(4) -0.019(4) 0.031(4)
C30 0.076(5) 0.071(5) 0.043(4) -0.024(3) -0.024(3) 0.026(4)
C31 0.051(4) 0.057(4) 0.031(3) -0.010(3) -0.004(3) 0.012(3)
C32 0.044(4) 0.079(5) 0.037(3) -0.018(3) -0.013(3) 0.017(3)
N1 0.075(4) 0.052(3) 0.029(3) -0.008(2) -0.018(2) 0.027(3)
N2 0.038(3) 0.048(3) 0.040(3) -0.003(2) -0.004(2) -0.007(2)
O1 0.089(4) 0.081(3) 0.041(3) -0.024(2) -0.021(2) 0.028(3)
O2 0.079(3) 0.074(3) 0.035(2) -0.007(2) -0.023(2) 0.020(3)
O3 0.084(4) 0.115(5) 0.066(3) -0.006(3) -0.048(3) 0.013(3)

loop_
_geom_bond_atom_site_label_1
_geom_bond_atom_site_label_2
_geom_bond_distance
_geom_bond_site_symmetry_2
_geom_bond_publ_flag
C1 O1 1.228(7) . ?
C1 N1 1.381(7) . ?
C1 C2 1.472(8) . ?
C2 C3 1.387(8) . ?
C2 C7 1.393(8) . ?
C3 C4 1.405(9) . ?
C3 H3 0.9300 . ?
C4 C5 1.370(10) . ?
C4 H4 0.9300 . ?
C5 C6 1.401(9) . ?
C5 H5 0.9300 . ?
C6 C7 1.393(8) . ?
C6 H6 0.9300 . ?
C7 C8 1.514(7) . ?
C8 N1 1.468(7) . ?
C8 N2 1.486(7) . ?
C8 H8 0.9800 . ?
C9 N1 1.461(7) . ?
C9 C10 1.517(9) . ?
C9 H9A 0.9700 . ?
C9 H9B 0.9700 . ?
C10 C11 1.499(9) . ?
C10 H10A 0.9700 . ?
C10 H10B 0.9700 . ?
C11 C16 1.375(10) . ?
C11 C12 1.407(9) . ?
C12 C13 1.384(9) . ?
C12 H12 0.9300 . ?
C13 C14 1.420(13) . ?
C13 H13 0.9300 . ?
C14 C15 1.301(13) . ?
C14 H14 0.9300 . ?
C15 C16 1.390(11) . ?
C15 H15 0.9300 . ?
C16 H16 0.9300 . ?
C17 N2 1.446(8) . ?
C17 C18 1.527(9) . ?
C17 H17A 0.9700 . ?
C17 H17B 0.9700 . ?
C18 C19 1.534(9) . ?
C18 H18A 0.9700 . ?
C18 H18B 0.9700 . ?
C19 C24 1.365(10) . ?
C19 C20 1.385(10) . ?
C20 C21 1.392(12) . ?
C20 H20 0.9300 . ?
C21 C22 1.371(13) . ?
C21 H21 0.9300 . ?
C22 C23 1.377(12) . ?
C22 H22 0.9300 . ?
C23 C24 1.435(11) . ?
C23 H23 0.9300 . ?
C24 H24 0.9300 . ?
C25 O3 1.201(7) . ?
C25 O2 1.358(8) . ?
C25 C26 1.483(9) . ?
C26 C31 1.357(9) . ?
C26 C27 1.396(9) . ?
C27 C28 1.374(9) . ?
C27 H27 0.9300 . ?
C28 C29 1.395(10) . ?
C28 H28 0.9300 . ?
C29 C30 1.366(10) . ?
C29 H29 0.9300 . ?
C30 C31 1.384(8) . ?
C30 H30 0.9300 . ?
C31 C32 1.517(9) . ?
C32 N2 1.426(7) . ?
C32 O2 1.517(7) . ?
C32 H32 0.9800 . ?
